data_1549455
loop_
_publ_author_name
'Sharber, Seth A.'
'Shih, Kuo-Chih'
'Mann, Arielle'
'Frausto, Fanny'
'Haas, Terry E.'
'Nieh, Mu-Ping'
'Thomas, Samuel W.'

_publ_section_title
;
 Reversible mechanofluorochromism of aniline-terminated phenylene
 ethynylenes.
;
_journal_issue 24
_journal_name_full 'Chemical science'
_journal_page_first 5415
_journal_page_last 5426
_journal_paper_doi 10.1039/c8sc00980e
_journal_volume 9
_journal_year 2018
_chemical_formula_sum 'C54 H50 F4 N10 O2'
_chemical_formula_weight 947.04
_chemical_name_systematic A-4
_space_group_crystal_system triclinic
_space_group_IT_number 2
_space_group_name_Hall '-P 1'
_space_group_name_H-M_alt 'P -1'
_symmetry_space_group_name_Hall '-P 1'
_symmetry_space_group_name_H-M 'P -1'
_atom_sites_solution_hydrogens geom
_audit_creation_method SHELXL-2016/6
_audit_update_record
;
2018-02-28 deposited with the CCDC.
2018-05-24 downloaded from the CCDC.
;
_cell_angle_alpha 95.161(3)
_cell_angle_beta 103.759(3)
_cell_angle_gamma 106.881(3)
_cell_formula_units_Z 4
_cell_length_a 12.3920(7)
_cell_length_b 17.6527(9)
_cell_length_c 18.8864(10)
_cell_measurement_reflns_used 9887
_cell_measurement_temperature 100(2)
_cell_measurement_theta_max 69.10
_cell_measurement_theta_min 3.88
_cell_volume 3783.4(4)
_computing_cell_refinement 'Bruker SAINT'
_computing_data_collection 'Bruker APEX2'
_computing_data_reduction 'Bruker SAINT'
_computing_structure_refinement 'SHELXL-2016/6 (Sheldrick, 2016)'
_computing_structure_solution 'SHELXS-97 (Sheldrick 2008)'
_diffrn_ambient_temperature 100(2)
_diffrn_measured_fraction_theta_full 0.987
_diffrn_measured_fraction_theta_max 0.987
_diffrn_measurement_device_type 'Bruker APEX-II CCD'
_diffrn_measurement_method '\f and \w scans'
_diffrn_radiation_type CuK\a
_diffrn_radiation_wavelength 1.54178
_diffrn_reflns_av_R_equivalents 0.0630
_diffrn_reflns_av_unetI/netI 0.0526
_diffrn_reflns_Laue_measured_fraction_full 0.987
_diffrn_reflns_Laue_measured_fraction_max 0.987
_diffrn_reflns_limit_h_max 14
_diffrn_reflns_limit_h_min -13
_diffrn_reflns_limit_k_max 20
_diffrn_reflns_limit_k_min -20
_diffrn_reflns_limit_l_max 20
_diffrn_reflns_limit_l_min -21
_diffrn_reflns_number 64095
_diffrn_reflns_point_group_measured_fraction_full 0.987
_diffrn_reflns_point_group_measured_fraction_max 0.987
_diffrn_reflns_theta_full 62.385
_diffrn_reflns_theta_max 62.385
_diffrn_reflns_theta_min 2.445
_diffrn_source 'I\mS micro-focus sealed tube, multilayer optics'
_exptl_absorpt_coefficient_mu 0.975
_exptl_absorpt_correction_type multi-scan
_exptl_absorpt_process_details SADABS
_exptl_crystal_colour Yellow
_exptl_crystal_density_diffrn 1.663
_exptl_crystal_description Needle
_exptl_crystal_F_000 1984
_exptl_crystal_preparation Luminescent
_exptl_crystal_recrystallization_method
'Re-crystallisation from solvent: Diffusion of hexanes into a solution of chloroform'
_exptl_crystal_size_max 0.336
_exptl_crystal_size_mid 0.169
_exptl_crystal_size_min 0.104
_exptl_transmission_factor_max 0.9460
_exptl_transmission_factor_min 0.8390
_refine_diff_density_max 2.446
_refine_diff_density_min -0.601
_refine_diff_density_rms 0.188
_refine_ls_extinction_method none
_refine_ls_goodness_of_fit_ref 3.541
_refine_ls_hydrogen_treatment constr
_refine_ls_matrix_type full
_refine_ls_number_parameters 901
_refine_ls_number_reflns 11878
_refine_ls_number_restraints 61
_refine_ls_restrained_S_all 3.539
_refine_ls_R_factor_all 0.3115
_refine_ls_R_factor_gt 0.2346
_refine_ls_shift/su_max 0.000
_refine_ls_shift/su_mean 0.000
_refine_ls_structure_factor_coef Fsqd
_refine_ls_weighting_details 'w=1/[\s^2^(Fo^2^)+(0.1000P)^2^] where P=(Fo^2^+2Fc^2^)/3'
_refine_ls_weighting_scheme calc
_refine_ls_wR_factor_gt 0.5424
_refine_ls_wR_factor_ref 0.5936
_reflns_Friedel_coverage 0.000
_reflns_number_gt 6470
_reflns_number_total 11878
_reflns_threshold_expression 'I > 2\s(I)'
_cod_data_source_file c8sc00980e2.cif
_cod_data_source_block A-4_ss02_anis2
_cod_depositor_comments 'Adding full bibliography for 1549452--1549455.cif.'
_cod_database_code 1549455
_shelx_shelxl_version_number 2016/6
_shelx_space_group_comment
;
The symmetry employed for this shelxl refinement is uniquely defined
by the following loop, which should always be used as a source of
symmetry information in preference to the above space-group names.
They are only intended as comments.
;
_shelx_estimated_absorpt_t_min 0.735
_shelx_estimated_absorpt_t_max 0.905

loop_
_space_group_symop_operation_xyz
'x, y, z'
'-x, -y, -z'

loop_
_atom_site_label
_atom_site_type_symbol
_atom_site_fract_x
_atom_site_fract_y
_atom_site_fract_z
_atom_site_U_iso_or_equiv
_atom_site_adp_type
_atom_site_occupancy
_atom_site_site_symmetry_order
_atom_site_calc_flag
_atom_site_refinement_flags_posn
_atom_site_refinement_flags_adp
_atom_site_refinement_flags_occupancy
_atom_site_disorder_assembly
_atom_site_disorder_group
C1A C 0.2425(7) 0.6731(5) 0.2407(4) 0.046(2) Uani 1 1 d . . . . .
C2A C 0.2529(7) 0.7384(5) 0.2039(4) 0.048(2) Uani 1 1 d . . . . .
H2A H 0.303131 0.789798 0.230267 0.058 Uiso 1 1 calc R U . . .
C3A C 0.1933(8) 0.7318(5) 0.1304(4) 0.053(2) Uani 1 1 d . . . . .
C4A C 0.2077(7) 0.8005(5) 0.0974(4) 0.048(2) Uani 1 1 d . . . . .
C5A C 0.2207(7) 0.8613(5) 0.0707(4) 0.047(2) Uani 1 1 d . . . . .
C6A C 0.2394(7) 0.9328(5) 0.0375(4) 0.045(2) Uani 1 1 d . . . . .
C7A C 0.3228(8) 0.9541(6) -0.0024(4) 0.057(2) Uani 1 1 d . . . . .
H7A H 0.368008 0.919843 -0.007844 0.069 Uiso 1 1 calc R U . . .
C8A C 0.3412(9) 1.0200(7) -0.0327(6) 0.072(3) Uani 1 1 d . . . . .
H8A H 0.397383 1.030623 -0.060168 0.087 Uiso 1 1 calc R U . . .
C9A C 0.2797(9) 1.0747(8) -0.0254(5) 0.072(3) Uani 1 1 d . . . . .
C10A C 0.1970(9) 1.0523(6) 0.0153(5) 0.064(3) Uani 1 1 d . . . . .
H10A H 0.152693 1.086701 0.022231 0.077 Uiso 1 1 calc R U . . .
C1AA C 0.1778(8) 0.9850(5) 0.0446(4) 0.050(2) Uani 1 1 d . . . . .
H1AA H 0.120111 0.973072 0.070909 0.060 Uiso 1 1 calc R U . . .
N9A N 0.3030(11) 1.1444(7) -0.0523(7) 0.101(4) Uani 1 1 d . . . . .
C1 C 0.1159(14) 0.6532(6) 0.0945(5) 0.109(6) Uani 1 1 d . . . . .
C2 C 0.1023(13) 0.5894(6) 0.1327(5) 0.105(5) Uani 1 1 d . . . . .
H2 H 0.044607 0.539320 0.108971 0.126 Uiso 1 1 calc R U . . .
C3 C 0.1704(9) 0.5959(5) 0.2048(4) 0.062(3) Uani 1 1 d . . . . .
C4 C 0.1510(10) 0.5265(5) 0.2380(4) 0.063(3) Uani 1 1 d . . . . .
C5 C 0.1337(9) 0.4639(5) 0.2661(4) 0.060(3) Uani 1 1 d . . . . .
C6 C 0.1082(9) 0.3945(5) 0.2984(4) 0.055(2) Uani 1 1 d . . . . .
C7 C 0.1663(9) 0.3379(5) 0.2948(5) 0.057(2) Uani 1 1 d . . . . .
H7 H 0.227082 0.347483 0.270915 0.068 Uiso 1 1 calc R U . . .
C8 C 0.1393(9) 0.2703(6) 0.3241(6) 0.065(3) Uani 1 1 d . . . . .
H8 H 0.180806 0.233216 0.320188 0.078 Uiso 1 1 calc R U . . .
C9 C 0.0494(8) 0.2540(6) 0.3606(5) 0.060(2) Uani 1 1 d . . . . .
C10 C -0.0075(9) 0.3130(6) 0.3661(5) 0.063(3) Uani 1 1 d . . . . .
H10 H -0.066040 0.305618 0.391705 0.075 Uiso 1 1 calc R U . . .
C11 C 0.0220(9) 0.3804(6) 0.3345(5) 0.064(3) Uani 1 1 d . . . . .
H11 H -0.018321 0.418302 0.337724 0.077 Uiso 1 1 calc R U . . .
N9 N 0.0183(9) 0.1862(6) 0.3897(6) 0.091(3) Uani 1 1 d . . . . .
C11A C 0.3133(10) 0.6914(5) 0.3203(5) 0.069(3) Uani 1 1 d . . . . .
O11A O 0.3957(9) 0.7493(5) 0.3449(4) 0.133(5) Uani 1 1 d . . . . .
C12A C 0.3390(11) 0.6515(6) 0.4368(5) 0.083(4) Uani 1 1 d . . . . .
H12A H 0.328158 0.697877 0.464510 0.100 Uiso 1 1 calc R U . . .
H12B H 0.423615 0.663442 0.441092 0.100 Uiso 1 1 calc R U . . .
O12A O 0.2729(6) 0.6373(4) 0.3601(3) 0.0637(18) Uani 1 1 d . . . . .
C13A C 0.2941(9) 0.5768(5) 0.4676(4) 0.057(3) Uani 1 1 d . . . . .
C14A C 0.3341(9) 0.5136(6) 0.4623(4) 0.060(2) Uani 1 1 d . . . . .
F14A F 0.4151(6) 0.5166(5) 0.4251(3) 0.099(2) Uani 1 1 d . . . . .
C15A C 0.2966(11) 0.4458(6) 0.4918(5) 0.071(3) Uani 1 1 d . . . . .
F15A F 0.3390(9) 0.3861(5) 0.4831(4) 0.121(3) Uani 1 1 d . . . . .
C16A C 0.2137(9) 0.4400(7) 0.5276(5) 0.067(3) Uani 1 1 d . . . . .
F16A F 0.1790(7) 0.3768(4) 0.5577(4) 0.116(3) Uani 1 1 d . . . . .
C17A C 0.1695(9) 0.5024(9) 0.5355(5) 0.074(3) Uani 1 1 d . . . . .
F17A F 0.0843(6) 0.4965(6) 0.5702(4) 0.117(3) Uani 1 1 d . . . . .
C18A C 0.2075(9) 0.5693(7) 0.5038(4) 0.064(3) Uani 1 1 d . . . . .
F18A F 0.1604(8) 0.6289(5) 0.5108(3) 0.118(3) Uani 1 1 d . . . . .
O11B O -0.0493(16) 0.5817(8) -0.0054(6) 0.261(12) Uani 1 1 d . . . . .
C11B C 0.0374(19) 0.6377(8) 0.0169(6) 0.171(10) Uani 1 1 d . . . . .
C12B C 0.0047(15) 0.6745(7) -0.0993(5) 0.122(7) Uani 1 1 d . . . . .
H12C H -0.079497 0.662696 -0.102295 0.147 Uiso 1 1 calc R U . . .
H12D H 0.014230 0.628659 -0.128588 0.147 Uiso 1 1 calc R U . . .
O12B O 0.0728(7) 0.6869(4) -0.0234(3) 0.083(2) Uani 1 1 d . . . . .
C13B C 0.0483(10) 0.7495(6) -0.1286(5) 0.067(3) Uani 1 1 d . . . . .
C14B C 0.1258(10) 0.7577(7) -0.1677(5) 0.068(3) Uani 1 1 d . . . . .
F14B F 0.1700(8) 0.6983(5) -0.1794(4) 0.120(3) Uani 1 1 d . . . . .
C15B C 0.1657(8) 0.8245(7) -0.1982(5) 0.067(3) Uani 1 1 d . . . . .
F15B F 0.2428(6) 0.8300(6) -0.2385(4) 0.118(3) Uani 1 1 d . . . . .
C16B C 0.1218(11) 0.8859(6) -0.1879(6) 0.073(3) Uani 1 1 d . . . . .
F16B F 0.1572(9) 0.9528(5) -0.2175(4) 0.140(4) Uani 1 1 d . . . . .
C17B C 0.0409(12) 0.8796(7) -0.1479(6) 0.079(4) Uani 1 1 d . . . . .
F17B F -0.0056(8) 0.9383(5) -0.1388(4) 0.135(4) Uani 1 1 d . . . . .
C18B C 0.0091(9) 0.8110(7) -0.1188(5) 0.067(3) Uani 1 1 d . . . . .
F18B F -0.0703(6) 0.8051(6) -0.0805(3) 0.120(3) Uani 1 1 d . . . . .
C91 C 0.068(2) 0.1054(16) 0.3620(15) 0.183(9) Uiso 1 1 d . U . . .
C92 C 0.126(3) 0.144(2) 0.430(2) 0.248(13) Uiso 1 1 d . U . . .
C93 C 0.288(4) 0.147(3) 0.464(3) 0.37(2) Uiso 1 1 d . U . . .
C94 C 0.3222(18) 0.2241(13) 0.5568(11) 0.144(7) Uiso 1 1 d . . . . .
C95 C -0.0763(11) 0.1680(9) 0.4249(7) 0.092(4) Uani 1 1 d . U . . .
H95A H -0.104936 0.109379 0.424213 0.111 Uiso 1 1 calc R U . . .
H95B H -0.142171 0.183338 0.396007 0.111 Uiso 1 1 calc R U . . .
C96 C -0.0391(14) 0.2114(11) 0.5043(8) 0.128(6) Uani 1 1 d . U . . .
H96A H -0.011881 0.270087 0.504834 0.154 Uiso 1 1 calc R U . . .
H96B H 0.027860 0.196963 0.532894 0.154 Uiso 1 1 calc R U . . .
C97 C -0.1374(15) 0.1914(10) 0.5422(9) 0.117(5) Uani 1 1 d . U . . .
H97A H -0.166018 0.132867 0.542185 0.140 Uiso 1 1 calc R U . . .
H97B H -0.203877 0.207718 0.515757 0.140 Uiso 1 1 calc R U . . .
C98 C -0.0850(19) 0.2390(12) 0.6246(10) 0.155(7) Uani 1 1 d . U . . .
H98A H -0.134631 0.214234 0.655092 0.233 Uiso 1 1 calc R U . . .
H98B H -0.082663 0.295058 0.624958 0.233 Uiso 1 1 calc R U . . .
H98C H -0.005325 0.237307 0.644521 0.233 Uiso 1 1 calc R U . . .
C91B C 0.389(4) 1.1673(19) -0.0941(16) 0.216(16) Uani 1 1 d . . . . .
C92B C 0.357(2) 1.134(2) -0.1548(17) 0.177(11) Uani 0.896(14) 1 d . U P A 1
C93B C 0.461(2) 1.1414(19) -0.2067(15) 0.180(10) Uani 0.896(14) 1 d . U P A 1
C94B C 0.370(2) 1.0734(15) -0.2924(9) 0.140(9) Uani 0.896(14) 1 d . . P A 1
C93D C 0.543(9) 1.256(6) -0.074(5) 0.07(2) Uiso 0.104(14) 1 d . U P A 2
C94D C 0.522(5) 1.315(4) -0.123(3) 0.027(15) Uiso 0.104(14) 1 d . U P A 2
C92D C 0.493(7) 1.178(5) -0.102(4) 0.049(19) Uiso 0.104(14) 1 d . U P A 2
C95B C 0.238(2) 1.1951(13) -0.0487(10) 0.148(6) Uani 1 1 d . U . . .
H95C H 0.282206 1.247771 -0.058647 0.178 Uiso 1 1 calc R U . . .
H95D H 0.232165 1.203704 0.002509 0.178 Uiso 1 1 calc R U . . .
C96B C 0.106(2) 1.1653(15) -0.1054(13) 0.176(8) Uani 1 1 d . U . . .
H96C H 0.057992 1.119158 -0.088059 0.211 Uiso 1 1 calc R U . . .
H96D H 0.072130 1.209242 -0.100004 0.211 Uiso 1 1 calc R U . . .
C97B C 0.088(2) 1.1392(17) -0.1912(14) 0.204(10) Uani 1 1 d . U . . .
H97C H 0.131662 1.101199 -0.195527 0.245 Uiso 1 1 calc R U . . .
H97D H 0.127131 1.187759 -0.209292 0.245 Uiso 1 1 calc R U . . .
C98B C -0.043(2) 1.0980(17) -0.2504(16) 0.265(15) Uani 1 1 d . U . . .
H98D H -0.041974 1.053638 -0.284890 0.397 Uiso 1 1 calc R U . . .
H98E H -0.064515 1.138440 -0.277967 0.397 Uiso 1 1 calc R U . . .
H98F H -0.101138 1.077567 -0.223403 0.397 Uiso 1 1 calc R U . . .
C1C C 0.5624(14) 1.0753(6) 0.5389(6) 0.119(6) Uani 1 1 d . . . . .
H1C H 0.605615 1.127833 0.565780 0.142 Uiso 1 1 calc R U . . .
C2C C 0.5515(16) 1.0134(7) 0.5768(6) 0.126(7) Uani 1 1 d . . . . .
C3C C 0.4860(16) 0.9331(7) 0.5379(5) 0.133(7) Uani 1 1 d . . . . .
C4C C 0.4730(14) 0.8642(8) 0.5711(5) 0.111(6) Uani 1 1 d . . . . .
C5C C 0.4613(11) 0.8021(6) 0.5982(5) 0.087(4) Uani 1 1 d . . . . .
C6C C 0.4411(11) 0.7346(6) 0.6314(5) 0.076(3) Uani 1 1 d . . . . .
C7C C 0.5033(9) 0.6806(7) 0.6283(5) 0.075(3) Uani 1 1 d . . . . .
H7C H 0.562537 0.690093 0.603049 0.090 Uiso 1 1 calc R U . . .
C8C C 0.4796(9) 0.6130(7) 0.6618(6) 0.070(3) Uani 1 1 d . . . . .
H8C H 0.524097 0.577661 0.659254 0.084 Uiso 1 1 calc R U . . .
C9C C 0.3943(9) 0.5950(6) 0.6986(5) 0.065(3) Uani 1 1 d . . . . .
C10C C 0.3308(9) 0.6498(6) 0.7019(5) 0.066(3) Uani 1 1 d . . . . .
H10C H 0.271628 0.640254 0.727151 0.080 Uiso 1 1 calc R U . . .
C21C C 0.3546(10) 0.7166(6) 0.6687(5) 0.067(3) Uani 1 1 d . . . . .
H21C H 0.310375 0.752102 0.671347 0.081 Uiso 1 1 calc R U . . .
N9C N 0.3687(10) 0.5283(6) 0.7314(6) 0.094(3) Uani 1 1 d . . . . .
C11C C 0.6158(14) 1.0304(6) 0.6574(5) 0.108(5) Uani 1 1 d . . . . .
O11C O 0.6937(11) 1.0936(5) 0.6851(4) 0.131(4) Uani 1 1 d . . . . .
C12C C 0.6341(11) 0.9923(6) 0.7726(5) 0.080(4) Uani 1 1 d . . . . .
H12E H 0.720356 1.016912 0.784869 0.096 Uiso 1 1 calc R U . . .
H12F H 0.601923 1.030167 0.795624 0.096 Uiso 1 1 calc R U . . .
O12C O 0.5828(7) 0.9747(4) 0.6922(3) 0.079(2) Uani 1 1 d . . . . .
C13C C 0.6043(9) 0.9164(6) 0.7999(4) 0.062(3) Uani 1 1 d . . . . .
C14C C 0.6622(9) 0.8609(7) 0.7912(5) 0.070(3) Uani 1 1 d . . . . .
F14C F 0.7434(6) 0.8745(5) 0.7545(4) 0.105(3) Uani 1 1 d . . . . .
C15C C 0.6381(8) 0.7899(6) 0.8189(5) 0.063(3) Uani 1 1 d . . . . .
F15C F 0.6927(6) 0.7375(5) 0.8109(4) 0.104(3) Uani 1 1 d . . . . .
C16C C 0.5533(8) 0.7724(6) 0.8570(5) 0.061(3) Uani 1 1 d . . . . .
F16C F 0.5268(6) 0.7044(4) 0.8851(4) 0.089(2) Uani 1 1 d . . . . .
C17C C 0.4987(9) 0.8265(6) 0.8658(5) 0.063(3) Uani 1 1 d . . . . .
F17C F 0.4131(6) 0.8110(4) 0.9026(4) 0.087(2) Uani 1 1 d . . . . .
C18C C 0.5220(8) 0.8973(6) 0.8365(5) 0.061(3) Uani 1 1 d . . . . .
F18C F 0.4648(6) 0.9494(4) 0.8474(3) 0.086(2) Uani 1 1 d . . . . .
C91C C 0.4403(16) 0.4723(11) 0.7346(10) 0.124(5) Uiso 1 1 d . U . . .
C92C C 0.579(3) 0.5120(19) 0.7772(18) 0.224(11) Uiso 1 1 d . U . . .
C93C C 0.590(3) 0.5285(18) 0.8616(17) 0.200(11) Uiso 1 1 d . U . . .
C94C C 0.683(2) 0.5556(13) 0.8932(12) 0.142(7) Uiso 1 1 d . U . . .
C95C C 0.228(3) 0.476(2) 0.7423(19) 0.229(12) Uiso 1 1 d . U . . .
C96C C 0.296(2) 0.5232(17) 0.7972(15) 0.179(9) Uiso 1 1 d . U . . .
C97C C 0.193(3) 0.521(2) 0.871(2) 0.258(15) Uiso 1 1 d . . . . .
C98C C 0.303(3) 0.610(2) 0.9546(18) 0.245(14) Uiso 1 1 d . . . . .

loop_
_atom_site_aniso_label
_atom_site_aniso_U_11
_atom_site_aniso_U_22
_atom_site_aniso_U_33
_atom_site_aniso_U_23
_atom_site_aniso_U_13
_atom_site_aniso_U_12
C1A 0.055(5) 0.040(4) 0.031(4) -0.004(3) 0.001(3) 0.009(4)
C2A 0.062(5) 0.035(4) 0.029(3) -0.011(3) -0.002(3) 0.006(4)
C3A 0.066(5) 0.042(5) 0.030(4) -0.011(3) -0.004(3) 0.005(4)
C4A 0.058(5) 0.044(5) 0.030(3) -0.007(3) -0.005(3) 0.015(4)
C5A 0.055(5) 0.037(4) 0.031(4) -0.007(3) -0.010(3) 0.009(4)
C6A 0.051(5) 0.046(4) 0.024(3) -0.003(3) -0.008(3) 0.012(4)
C7A 0.062(6) 0.066(6) 0.040(4) 0.006(4) 0.006(4) 0.022(5)
C8A 0.063(6) 0.083(8) 0.067(6) 0.014(6) 0.021(5) 0.016(6)
C9A 0.065(6) 0.096(8) 0.054(5) 0.028(5) 0.017(5) 0.019(6)
C10A 0.074(7) 0.074(7) 0.052(5) 0.017(5) 0.014(5) 0.037(6)
C1AA 0.053(5) 0.055(5) 0.042(4) 0.011(4) 0.008(3) 0.017(4)
N9A 0.117(9) 0.105(8) 0.128(9) 0.076(8) 0.068(8) 0.061(7)
C1 0.180(14) 0.043(6) 0.042(5) -0.002(4) -0.023(7) -0.008(7)
C2 0.162(12) 0.050(6) 0.041(5) -0.007(4) -0.016(6) -0.018(7)
C3 0.094(7) 0.037(4) 0.036(4) -0.009(3) 0.003(4) 0.007(4)
C4 0.101(7) 0.040(5) 0.031(4) -0.011(4) 0.005(4) 0.013(5)
C5 0.087(7) 0.047(5) 0.031(4) -0.013(4) 0.000(4) 0.019(5)
C6 0.075(6) 0.054(5) 0.023(3) -0.005(3) -0.002(4) 0.016(5)
C7 0.067(6) 0.054(5) 0.046(5) 0.001(4) 0.017(4) 0.015(4)
C8 0.061(6) 0.051(5) 0.078(6) 0.007(5) 0.008(5) 0.022(5)
C9 0.052(5) 0.071(6) 0.051(5) 0.013(4) 0.006(4) 0.016(5)
C10 0.065(6) 0.077(7) 0.044(4) 0.009(4) 0.013(4) 0.024(5)
C11 0.073(6) 0.068(6) 0.044(5) -0.007(4) 0.000(4) 0.032(5)
N9 0.085(7) 0.077(6) 0.113(8) 0.059(6) 0.023(6) 0.023(5)
C11A 0.090(7) 0.038(5) 0.045(5) -0.004(4) -0.018(5) 0.002(5)
O11A 0.144(8) 0.084(6) 0.074(5) 0.037(4) -0.049(5) -0.049(6)
C12A 0.120(9) 0.052(6) 0.033(4) -0.004(4) -0.022(5) -0.001(6)
O12A 0.074(4) 0.057(4) 0.035(3) -0.009(3) -0.004(3) 0.004(3)
C13A 0.078(6) 0.046(5) 0.024(3) -0.006(3) -0.007(4) 0.004(4)
C14A 0.075(6) 0.062(6) 0.036(4) 0.002(4) 0.013(4) 0.019(5)
F14A 0.099(5) 0.152(7) 0.068(4) 0.027(4) 0.041(4) 0.058(5)
C15A 0.098(8) 0.057(6) 0.050(5) 0.000(4) 0.009(5) 0.026(6)
F15A 0.199(9) 0.092(5) 0.094(5) 0.010(4) 0.033(6) 0.087(6)
C16A 0.059(6) 0.076(7) 0.043(5) 0.004(5) 0.004(4) -0.004(5)
F16A 0.124(6) 0.090(5) 0.082(4) 0.036(4) -0.005(4) -0.024(4)
C17A 0.051(6) 0.116(10) 0.044(5) 0.014(6) 0.008(4) 0.016(6)
F17A 0.086(5) 0.212(10) 0.063(4) 0.027(5) 0.020(3) 0.063(6)
C18A 0.076(6) 0.086(7) 0.029(4) -0.008(4) 0.001(4) 0.042(6)
F18A 0.177(8) 0.136(7) 0.052(3) -0.010(4) -0.006(4) 0.106(6)
O11B 0.33(2) 0.144(11) 0.093(7) 0.053(7) -0.095(10) -0.123(13)
C11B 0.27(2) 0.063(8) 0.048(6) 0.004(6) -0.064(10) -0.053(11)
C12B 0.192(15) 0.063(7) 0.037(5) -0.003(5) -0.016(7) -0.030(8)
O12B 0.121(6) 0.058(4) 0.035(3) -0.007(3) -0.014(4) 0.009(4)
C13B 0.088(7) 0.053(6) 0.032(4) -0.005(4) -0.010(4) 0.008(5)
C14B 0.081(7) 0.070(7) 0.049(5) -0.003(5) -0.002(5) 0.037(6)
F14B 0.187(8) 0.103(5) 0.069(4) -0.018(4) -0.018(5) 0.098(6)
C15B 0.046(5) 0.089(8) 0.053(5) -0.001(5) 0.004(4) 0.015(5)
F15B 0.075(5) 0.183(9) 0.079(4) 0.011(5) 0.017(4) 0.022(5)
C16B 0.081(7) 0.053(6) 0.058(6) 0.013(5) -0.014(5) 0.008(5)
F16B 0.173(8) 0.075(5) 0.095(5) 0.031(4) -0.034(5) -0.023(5)
C17B 0.104(9) 0.075(7) 0.047(5) -0.011(5) -0.021(6) 0.050(7)
F17B 0.179(8) 0.131(7) 0.088(5) -0.031(5) -0.036(5) 0.114(7)
C18B 0.057(6) 0.090(8) 0.039(4) -0.016(5) -0.008(4) 0.026(5)
F18B 0.068(4) 0.208(9) 0.059(4) -0.023(5) 0.004(3) 0.029(5)
C95 0.079(8) 0.107(9) 0.105(7) 0.067(7) 0.026(6) 0.036(7)
C96 0.114(10) 0.147(13) 0.095(7) 0.066(8) 0.012(7) -0.001(9)
C97 0.133(12) 0.111(11) 0.121(9) 0.058(8) 0.049(8) 0.039(10)
C98 0.19(2) 0.134(15) 0.123(10) 0.056(10) 0.043(12) 0.020(14)
C91B 0.38(5) 0.24(3) 0.19(2) 0.16(2) 0.18(3) 0.22(3)
C92B 0.103(14) 0.22(3) 0.19(2) 0.09(2) 0.047(14) 0.001(15)
C93B 0.131(17) 0.24(3) 0.165(19) 0.082(18) 0.058(14) 0.023(17)
C94B 0.19(2) 0.23(2) 0.078(9) 0.084(13) 0.065(11) 0.138(19)
C95B 0.205(17) 0.164(16) 0.127(12) 0.085(12) 0.078(11) 0.092(15)
C96B 0.204(16) 0.182(17) 0.186(14) 0.119(14) 0.068(13) 0.091(15)
C97B 0.168(17) 0.21(2) 0.194(14) 0.052(19) 0.020(14) 0.022(17)
C98B 0.18(2) 0.24(3) 0.30(2) 0.16(2) -0.054(19) 0.02(2)
C1C 0.191(14) 0.050(6) 0.051(6) -0.027(5) 0.038(7) -0.051(8)
C2C 0.208(16) 0.046(6) 0.051(6) -0.017(5) 0.017(8) -0.044(8)
C3C 0.219(16) 0.051(7) 0.035(5) -0.014(5) -0.001(7) -0.061(8)
C4C 0.158(13) 0.074(8) 0.034(5) -0.018(5) 0.007(6) -0.036(8)
C5C 0.125(10) 0.051(6) 0.038(4) -0.010(4) 0.013(5) -0.029(6)
C6C 0.101(8) 0.056(6) 0.036(4) -0.023(4) 0.010(5) -0.013(6)
C7C 0.066(6) 0.082(8) 0.050(5) -0.030(5) 0.015(5) -0.006(6)
C8C 0.063(6) 0.061(6) 0.069(6) -0.013(5) 0.011(5) 0.009(5)
C9C 0.059(6) 0.056(6) 0.064(6) 0.002(5) 0.004(5) 0.011(5)
C10C 0.061(6) 0.063(6) 0.067(6) 0.011(5) 0.016(5) 0.009(5)
C21C 0.085(7) 0.063(6) 0.050(5) 0.004(4) 0.016(5) 0.020(5)
N9C 0.101(8) 0.068(6) 0.109(8) 0.022(6) 0.016(6) 0.028(6)
C11C 0.175(13) 0.044(6) 0.043(5) -0.024(5) 0.014(7) -0.032(7)
O11C 0.199(11) 0.075(6) 0.055(4) -0.009(4) 0.014(5) -0.028(6)
C12C 0.105(8) 0.062(6) 0.037(4) -0.016(4) 0.006(5) -0.010(6)
O12C 0.097(5) 0.063(4) 0.037(3) -0.017(3) 0.004(3) -0.012(4)
C13C 0.072(6) 0.052(5) 0.034(4) -0.014(4) 0.001(4) -0.005(5)
C14C 0.057(6) 0.074(7) 0.047(5) -0.025(5) 0.008(4) -0.012(5)
F14C 0.080(4) 0.118(6) 0.093(5) -0.029(4) 0.039(4) -0.002(4)
C15C 0.048(5) 0.059(6) 0.062(5) -0.025(5) 0.003(4) 0.008(5)
F15C 0.076(4) 0.108(6) 0.110(5) -0.038(4) 0.001(4) 0.039(4)
C16C 0.050(5) 0.058(6) 0.058(5) -0.004(4) -0.002(4) 0.007(4)
F16C 0.090(5) 0.069(4) 0.091(4) 0.010(3) 0.000(3) 0.019(3)
C17C 0.060(6) 0.065(6) 0.052(5) 0.002(4) 0.005(4) 0.014(5)
F17C 0.075(4) 0.101(5) 0.093(4) 0.019(4) 0.032(3) 0.034(4)
C18C 0.053(5) 0.060(6) 0.049(5) -0.011(4) 0.001(4) 0.006(4)
F18C 0.100(5) 0.080(4) 0.070(4) -0.007(3) 0.002(3) 0.039(4)

loop_
_atom_type_symbol
_atom_type_description
_atom_type_scat_dispersion_real
_atom_type_scat_dispersion_imag
_atom_type_scat_source
C C 0.0181 0.0091 'International Tables Vol C Tables 4.2.6.8 and 6.1.1.4'
H H 0.0000 0.0000 'International Tables Vol C Tables 4.2.6.8 and 6.1.1.4'
N N 0.0311 0.0180 'International Tables Vol C Tables 4.2.6.8 and 6.1.1.4'
O O 0.0492 0.0322 'International Tables Vol C Tables 4.2.6.8 and 6.1.1.4'
F F 0.0727 0.0534 'International Tables Vol C Tables 4.2.6.8 and 6.1.1.4'

loop_
_geom_angle_atom_site_label_1
_geom_angle_atom_site_label_2
_geom_angle_atom_site_label_3
_geom_angle
_geom_angle_site_symmetry_1
_geom_angle_site_symmetry_3
C2A C1A C3 121.2(7) . .
C2A C1A C11A 115.7(7) . .
C3 C1A C11A 123.1(8) . .
C3A C2A C1A 122.9(7) . .
C2A C3A C4A 119.5(7) . .
C2A C3A C1 115.8(8) . .
C4A C3A C1 124.7(7) . .
C5A C4A C3A 178.2(8) . .
C4A C5A C6A 177.7(10) . .
C1AA C6A C7A 116.1(8) . .
C1AA C6A C5A 121.5(8) . .
C7A C6A C5A 122.3(8) . .
C8A C7A C6A 122.8(10) . .
C7A C8A C9A 121.9(11) . .
N9A C9A C8A 122.2(11) . .
N9A C9A C10A 123.6(12) . .
C8A C9A C10A 114.2(10) . .
C1AA C10A C9A 123.5(10) . .
C10A C1AA C6A 121.6(9) . .
C9A N9A C95B 121.8(13) . .
C9A N9A C91B 123.2(14) . .
C95B N9A C91B 114.6(14) . .
C2 C1 C3A 120.7(9) . .
C2 C1 C11B 116.8(10) . .
C3A C1 C11B 122.1(10) . .
C1 C2 C3 122.4(9) . .
C2 C3 C1A 116.5(9) . .
C2 C3 C4 117.7(8) . .
C1A C3 C4 125.4(7) . .
C5 C4 C3 178.6(9) . .
C4 C5 C6 176.5(12) . .
C11 C6 C7 117.9(9) . .
C11 C6 C5 119.5(10) . .
C7 C6 C5 122.6(10) . .
C8 C7 C6 122.5(10) . .
C7 C8 C9 120.5(10) . .
N9 C9 C8 122.4(10) . .
N9 C9 C10 120.7(10) . .
C8 C9 C10 116.9(9) . .
C11 C10 C9 120.4(10) . .
C10 C11 C6 121.8(10) . .
C9 N9 C95 122.6(11) . .
C9 N9 C92 120.1(14) . .
C95 N9 C92 109.9(13) . .
C9 N9 C91 117.5(12) . .
C95 N9 C91 117.8(12) . .
C92 N9 C91 43.7(12) . .
O11A C11A O12A 123.6(8) . .
O11A C11A C1A 122.6(9) . .
O12A C11A C1A 113.8(7) . .
O12A C12A C13A 107.4(7) . .
C11A O12A C12A 116.0(7) . .
C14A C13A C18A 115.9(9) . .
C14A C13A C12A 123.3(11) . .
C18A C13A C12A 120.8(10) . .
F14A C14A C13A 118.3(10) . .
F14A C14A C15A 117.6(10) . .
C13A C14A C15A 124.1(11) . .
F15A C15A C16A 120.7(11) . .
F15A C15A C14A 120.3(11) . .
C16A C15A C14A 119.0(11) . .
F16A C16A C15A 119.9(12) . .
F16A C16A C17A 120.1(11) . .
C15A C16A C17A 120.0(11) . .
F17A C17A C16A 120.3(12) . .
F17A C17A C18A 120.0(12) . .
C16A C17A C18A 119.5(10) . .
F18A C18A C17A 118.4(11) . .
F18A C18A C13A 120.3(11) . .
C17A C18A C13A 121.3(10) . .
O11B C11B O12B 122.4(11) . .
O11B C11B C1 122.5(13) . .
O12B C11B C1 115.1(12) . .
O12B C12B C13B 107.4(8) . .
C11B O12B C12B 118.5(9) . .
C18B C13B C14B 116.4(11) . .
C18B C13B C12B 121.6(13) . .
C14B C13B C12B 121.9(12) . .
C13B C14B F14B 119.9(12) . .
C13B C14B C15B 124.3(11) . .
F14B C14B C15B 115.8(12) . .
F15B C15B C16B 120.0(12) . .
F15B C15B C14B 122.5(12) . .
C16B C15B C14B 117.4(11) . .
F16B C16B C15B 119.9(13) . .
F16B C16B C17B 120.0(12) . .
C15B C16B C17B 120.1(11) . .
F17B C17B C18B 121.5(14) . .
F17B C17B C16B 121.0(13) . .
C18B C17B C16B 117.5(10) . .
C13B C18B F18B 118.7(12) . .
C13B C18B C17B 124.2(12) . .
F18B C18B C17B 117.1(11) . .
C92 C91 N9 67(2) . .
C91 C92 N9 69(2) . .
C91 C92 C93 116(3) . .
N9 C92 C93 151(3) . .
C92 C93 C94 94(3) . .
N9 C95 C96 112.9(12) . .
C95 C96 C97 113.2(13) . .
C96 C97 C98 107.4(14) . .
C92B C91B N9A 114(4) . .
C92D C91B N9A 152(4) . .
C92D C91B C93D 41(5) . .
N9A C91B C93D 133(4) . .
C91B C92B C93B 119(3) . .
C92B C93B C94B 101.3(16) . .
C92D C93D C94D 117(8) . .
C92D C93D C91B 40(5) . .
C94D C93D C91B 107(6) . .
C91B C92D C93D 100(8) . .
N9A C95B C96B 116.1(19) . .
C97B C96B C95B 120(2) . .
C96B C97B C98B 123(3) . .
C2C C1C C3C 124.2(8) . 2_676
C1C C2C C3C 119.4(10) . .
C1C C2C C11C 118.4(9) . .
C3C C2C C11C 122.1(11) . .
C4C C3C C1C 119.4(8) . 2_676
C4C C3C C2C 124.2(10) . .
C1C C3C C2C 116.4(11) 2_676 .
C5C C4C C3C 177.9(12) . .
C4C C5C C6C 174.8(16) . .
C5C C6C C7C 122.4(12) . .
C5C C6C C21C 120.9(13) . .
C7C C6C C21C 116.8(11) . .
C8C C7C C6C 120.6(11) . .
C9C C8C C7C 122.8(11) . .
N9C C9C C8C 123.7(11) . .
N9C C9C C10C 119.5(11) . .
C8C C9C C10C 116.8(11) . .
C21C C10C C9C 120.2(11) . .
C10C C21C C6C 122.8(12) . .
C9C N9C C91C 121.2(13) . .
C9C N9C C96C 121.3(13) . .
C91C N9C C96C 113.5(13) . .
C9C N9C C95C 125.7(14) . .
C91C N9C C95C 109.0(14) . .
C96C N9C C95C 41.0(12) . .
O11C C11C O12C 124.2(10) . .
O11C C11C C2C 121.2(11) . .
O12C C11C C2C 114.6(9) . .
C13C C12C O12C 107.4(7) . .
C11C O12C C12C 116.3(7) . .
C18C C13C C14C 116.5(10) . .
C18C C13C C12C 122.0(11) . .
C14C C13C C12C 121.5(11) . .
F14C C14C C15C 117.2(11) . .
F14C C14C C13C 120.4(11) . .
C15C C14C C13C 122.4(10) . .
F15C C15C C14C 122.6(11) . .
F15C C15C C16C 117.9(11) . .
C14C C15C C16C 119.5(10) . .
F16C C16C C17C 120.3(10) . .
F16C C16C C15C 121.9(10) . .
C17C C16C C15C 117.8(11) . .
C16C C17C F17C 119.5(10) . .
C16C C17C C18C 122.2(11) . .
F17C C17C C18C 118.2(10) . .
C13C C18C F18C 118.9(10) . .
C13C C18C C17C 121.5(11) . .
F18C C18C C17C 119.6(10) . .
N9C C91C C92C 116.0(17) . .
C93C C92C C91C 107(2) . .
C94C C93C C92C 110(3) . .
C96C C95C N9C 65(2) . .
C95C C96C N9C 74(2) . .

loop_
_geom_bond_atom_site_label_1
_geom_bond_atom_site_label_2
_geom_bond_distance
_geom_bond_site_symmetry_2
C1A C2A 1.388(11) .
C1A C3 1.399(11) .
C1A C11A 1.502(10) .
C2A C3A 1.386(10) .
C3A C4A 1.398(12) .
C3A C1 1.433(12) .
C4A C5A 1.211(11) .
C5A C6A 1.442(11) .
C6A C1AA 1.373(12) .
C6A C7A 1.404(12) .
C7A C8A 1.328(14) .
C8A C9A 1.410(16) .
C9A N9A 1.352(15) .
C9A C10A 1.410(14) .
C10A C1AA 1.338(13) .
N9A C95B 1.37(2) .
N9A C91B 1.46(3) .
C1 C2 1.382(15) .
C1 C11B 1.505(13) .
C2 C3 1.396(13) .
C3 C4 1.411(13) .
C4 C5 1.253(13) .
C5 C6 1.405(13) .
C6 C11 1.376(14) .
C6 C7 1.395(13) .
C7 C8 1.348(13) .
C8 C9 1.420(14) .
C9 N9 1.355(13) .
C9 C10 1.425(14) .
C10 C11 1.371(14) .
N9 C95 1.452(16) .
N9 C92 1.77(4) .
N9 C91 1.79(3) .
C11A O11A 1.177(12) .
C11A O12A 1.325(12) .
C12A O12A 1.444(9) .
C12A C13A 1.500(13) .
C13A C14A 1.351(14) .
C13A C18A 1.385(14) .
C14A F14A 1.347(12) .
C14A C15A 1.371(14) .
C15A F15A 1.321(13) .
C15A C16A 1.345(16) .
C16A F16A 1.307(12) .
C16A C17A 1.375(17) .
C17A F17A 1.355(12) .
C17A C18A 1.383(16) .
C18A F18A 1.355(12) .
O11B C11B 1.183(18) .
C11B O12B 1.257(16) .
C12B O12B 1.442(11) .
C12B C13B 1.485(15) .
C13B C18B 1.327(15) .
C13B C14B 1.328(16) .
C14B F14B 1.341(12) .
C14B C15B 1.373(16) .
C15B F15B 1.345(12) .
C15B C16B 1.365(16) .
C16B F16B 1.356(12) .
C16B C17B 1.377(18) .
C17B F17B 1.340(12) .
C17B C18B 1.367(17) .
C18B F18B 1.339(12) .
C91 C92 1.33(4) .
C92 C93 1.94(5) .
C93 C94 2.01(5) .
C95 C96 1.52(2) .
C96 C97 1.53(2) .
C97 C98 1.59(2) .
C91B C92B 1.16(4) .
C91B C92D 1.30(9) .
C91B C93D 2.01(11) .
C92B C93B 1.78(4) .
C93B C94B 1.82(3) .
C93D C92D 1.32(13) .
C93D C94D 1.50(12) .
C95B C96B 1.64(3) .
C96B C97B 1.59(3) .
C97B C98B 1.65(3) .
C1C C2C 1.350(17) .
C1C C3C 1.407(15) 2_676
C2C C3C 1.439(12) .
C2C C11C 1.498(15) .
C3C C4C 1.403(17) .
C4C C5C 1.236(16) .
C5C C6C 1.383(15) .
C6C C7C 1.395(17) .
C6C C21C 1.396(15) .
C7C C8C 1.390(16) .
C8C C9C 1.376(15) .
C9C N9C 1.372(14) .
C9C C10C 1.418(15) .
C10C C21C 1.375(14) .
N9C C91C 1.50(2) .
N9C C96C 1.70(3) .
N9C C95C 1.79(4) .
C11C O11C 1.217(13) .
C11C O12C 1.256(13) .
C12C C13C 1.457(14) .
C12C O12C 1.466(10) .
C13C C18C 1.343(14) .
C13C C14C 1.392(16) .
C14C F14C 1.332(12) .
C14C C15C 1.381(15) .
C15C F15C 1.314(12) .
C15C C16C 1.389(15) .
C16C F16C 1.342(12) .
C16C C17C 1.342(15) .
C17C F17C 1.376(12) .
C17C C18C 1.394(14) .
C18C F18C 1.345(12) .
C91C C92C 1.63(3) .
C92C C93C 1.56(4) .
C93C C94C 1.10(3) .
C95C C96C 1.23(3) .
C97C C98C 2.03(4) .
